data_7108269
loop_
_publ_author_name
'Bryan Yonemoto'
'Zhuo-jia Lin'
'Feng Jiao'

_publ_section_title
;
 A general synthetic method for MPO4 (M = Co, Fe, Mn) frameworks using
 deep-eutectic solvents
;
_journal_name_full Chem.Commun.
_journal_page_first 9132
_journal_paper_doi 10.1039/c2cc34020h
_journal_volume 48
_journal_year 2012
_chemical_formula_sum 'C9 H44 Co10 N10 O40 P10'
_chemical_formula_weight 1831.54
_chemical_name_systematic
;
?
;
_space_group_IT_number 114
_symmetry_cell_setting tetragonal
_symmetry_space_group_name_Hall 'P -4 2n'
_symmetry_space_group_name_H-M 'P -4 21 c'
_atom_sites_solution_hydrogens geom
_atom_sites_solution_primary direct
_atom_sites_solution_secondary difmap
_audit_creation_method SHELXL-97
_cell_angle_alpha 90.00
_cell_angle_beta 90.00
_cell_angle_gamma 90.00
_cell_formula_units_Z 1
_cell_length_a 9.880(2)
_cell_length_b 9.880(2)
_cell_length_c 13.333(3)
_cell_measurement_reflns_used 952
_cell_measurement_temperature 200(2)
_cell_measurement_theta_max 28.20
_cell_measurement_theta_min 3.06
_cell_volume 1301.5(5)
_computing_cell_refinement 'Bruker SAINT'
_computing_data_collection 'Bruker APEX2'
_computing_data_reduction 'Bruker SAINT'
_computing_molecular_graphics 'Bruker SHELXTL'
_computing_publication_material 'Bruker SHELXTL'
_computing_structure_refinement 'SHELXL-97 (Sheldrick, 1997)'
_computing_structure_solution 'SHELXS-97 (Sheldrick, 1990)'
_diffrn_ambient_temperature 200(2)
_diffrn_measured_fraction_theta_full 0.992
_diffrn_measured_fraction_theta_max 0.992
_diffrn_measurement_device_type 'Bruker APEX-II CCD'
_diffrn_measurement_method '\f and \w scans'
_diffrn_radiation_monochromator graphite
_diffrn_radiation_source 'fine-focus sealed tube'
_diffrn_radiation_type MoK\a
_diffrn_radiation_wavelength 0.71073
_diffrn_reflns_av_R_equivalents 0.0220
_diffrn_reflns_av_sigmaI/netI 0.0097
_diffrn_reflns_limit_h_max 12
_diffrn_reflns_limit_h_min -12
_diffrn_reflns_limit_k_max 12
_diffrn_reflns_limit_k_min -12
_diffrn_reflns_limit_l_max 16
_diffrn_reflns_limit_l_min -16
_diffrn_reflns_number 14337
_diffrn_reflns_theta_full 25.99
_diffrn_reflns_theta_max 25.99
_diffrn_reflns_theta_min 2.57
_exptl_absorpt_coefficient_mu 3.521
_exptl_absorpt_correction_T_max 0.6479
_exptl_absorpt_correction_T_min 0.6348
_exptl_absorpt_correction_type none
_exptl_crystal_colour blue
_exptl_crystal_density_diffrn 2.337
_exptl_crystal_density_method 'not measured'
_exptl_crystal_description block
_exptl_crystal_F_000 908
_exptl_crystal_size_max 0.14
_exptl_crystal_size_mid 0.14
_exptl_crystal_size_min 0.14
_refine_diff_density_max 0.746
_refine_diff_density_min -0.756
_refine_diff_density_rms 0.152
_refine_ls_abs_structure_details 'Flack H D (1983), Acta Cryst. A39, 876-881'
_refine_ls_abs_structure_Flack 0.49(4)
_refine_ls_extinction_method none
_refine_ls_goodness_of_fit_ref 1.090
_refine_ls_hydrogen_treatment constr
_refine_ls_matrix_type full
_refine_ls_number_parameters 114
_refine_ls_number_reflns 1270
_refine_ls_number_restraints 38
_refine_ls_restrained_S_all 1.074
_refine_ls_R_factor_all 0.0377
_refine_ls_R_factor_gt 0.0376
_refine_ls_shift/su_max 0.045
_refine_ls_shift/su_mean 0.003
_refine_ls_structure_factor_coef Fsqd
_refine_ls_weighting_details 'calc w=1/[\s^2^(Fo^2^)+(0.0609P)^2^+6.9168P] where P=(Fo^2^+2Fc^2^)/3'
_refine_ls_weighting_scheme calc
_refine_ls_wR_factor_gt 0.1069
_refine_ls_wR_factor_ref 0.1070
_reflns_number_gt 1268
_reflns_number_total 1270
_reflns_threshold_expression >2sigma(I)
_cod_data_source_file c2cc34020h.txt
_cod_data_source_block feng3
_cod_original_cell_volume 1301.6(5)
_cod_original_sg_symbol_H-M P-42(1)c
_cod_database_code 7108269

loop_
_symmetry_equiv_pos_as_xyz
'x, y, z'
'-x, -y, z'
'y, -x, -z'
'-y, x, -z'
'-x+1/2, y+1/2, -z+1/2'
'x+1/2, -y+1/2, -z+1/2'
'-y+1/2, -x+1/2, z+1/2'
'y+1/2, x+1/2, z+1/2'

loop_
_atom_site_label
_atom_site_type_symbol
_atom_site_fract_x
_atom_site_fract_y
_atom_site_fract_z
_atom_site_U_iso_or_equiv
_atom_site_adp_type
_atom_site_occupancy
_atom_site_symmetry_multiplicity
_atom_site_calc_flag
_atom_site_refinement_flags
Co1 Co 0.64064(7) 0.39604(7) 0.19823(6) 0.0179(2) Uani 1 1 d .
Co2 Co 0.5000 0.5000 0.5000 0.0180(3) Uani 1 4 d S
P1 P 0.38461(15) 0.32716(14) 0.32088(11) 0.0192(3) Uani 1 1 d .
P2 P 0.5000 0.5000 0.0000 0.0188(6) Uani 1 4 d S
O1 O 0.5588(5) 0.3858(5) 0.0648(3) 0.0285(10) Uani 1 1 d .
O2 O 0.8165(4) 0.3101(4) 0.1788(4) 0.0291(10) Uani 1 1 d .
O3 O 0.6765(5) 0.5830(4) 0.2380(3) 0.0295(10) Uani 1 1 d .
O4 O 0.5366(4) 0.3050(5) 0.3012(4) 0.0301(10) Uani 1 1 d .
O5 O 0.3668(5) 0.3931(5) 0.4247(3) 0.0320(10) Uani 1 1 d .
N1 N 0.5000 0.0000 0.7399(12) 0.092(5) Uani 1 2 d S
H1A H 0.4467 0.0515 0.7792 0.110 Uiso 0.50 1 d PR
H1B H 0.4497 -0.0521 0.6989 0.110 Uiso 0.50 1 d PR
N2Q N 0.170(2) 0.316(3) 0.5583(17) 0.083(10) Uani 0.38 1 d PD
H2QC H 0.1703 0.2847 0.6218 0.125 Uiso 0.38 1 d PR
H2QD H 0.1618 0.2454 0.5156 0.125 Uiso 0.38 1 d PR
H2QE H 0.2487 0.3590 0.5460 0.125 Uiso 0.38 1 d PR
N3Q N -0.1712(13) 0.3101(12) 0.4357(9) 0.017(3) Uani 0.38 1 d PDU
H3QC H -0.2188 0.2671 0.3878 0.025 Uiso 0.38 1 d PR
H3QD H -0.1173 0.2504 0.4675 0.025 Uiso 0.38 1 d PR
H3QE H -0.2285 0.3477 0.4802 0.025 Uiso 0.38 1 d PR
C1Q C 0.035(4) 0.434(3) 0.5401(17) 0.082(11) Uani 0.38 1 d PDU
H1QA H 0.0464 0.5029 0.5901 0.098 Uiso 0.38 1 d PR
H1QB H -0.0444 0.3842 0.5583 0.098 Uiso 0.38 1 d PR
C2Q C 0.0000 0.5000 0.4499(12) 0.098(10) Uani 0.75 2 d SPDU
H2QA H 0.0822 0.5226 0.4154 0.118 Uiso 0.38 1 d PR
H2QB H -0.0461 0.5829 0.4655 0.118 Uiso 0.38 1 d PR
C3Q C -0.0831(19) 0.4184(18) 0.3871(11) 0.030(4) Uani 0.38 1 d PDU
H3QA H -0.1424 0.4786 0.3515 0.036 Uiso 0.38 1 d PR
H3QB H -0.0255 0.3763 0.3382 0.036 Uiso 0.38 1 d PR

loop_
_atom_site_aniso_label
_atom_site_aniso_U_11
_atom_site_aniso_U_22
_atom_site_aniso_U_33
_atom_site_aniso_U_23
_atom_site_aniso_U_13
_atom_site_aniso_U_12
Co1 0.0186(4) 0.0164(4) 0.0188(4) 0.0022(3) 0.0018(3) 0.0028(3)
Co2 0.0179(5) 0.0179(5) 0.0182(8) 0.000 0.000 0.000
P1 0.0204(7) 0.0177(7) 0.0194(7) 0.0006(5) -0.0002(6) -0.0058(5)
P2 0.0201(9) 0.0201(9) 0.0163(14) 0.000 0.000 0.000
O1 0.042(3) 0.024(2) 0.019(2) 0.0026(18) -0.0045(19) 0.0073(19)
O2 0.023(2) 0.022(2) 0.042(2) 0.003(2) 0.003(2) 0.0077(17)
O3 0.039(3) 0.019(2) 0.031(2) -0.0032(19) 0.008(2) -0.0004(18)
O4 0.021(2) 0.039(2) 0.031(2) 0.010(2) 0.0012(19) -0.0049(18)
O5 0.030(2) 0.040(3) 0.025(2) -0.0127(19) 0.0032(19) -0.012(2)
N1 0.113(12) 0.087(10) 0.076(9) 0.000 0.000 -0.020(10)
N2Q 0.079(16) 0.11(2) 0.062(13) -0.070(15) 0.047(13) -0.077(15)
N3Q 0.029(7) 0.011(5) 0.010(5) -0.007(4) 0.003(5) 0.007(5)
C1Q 0.13(3) 0.064(17) 0.052(13) -0.027(13) 0.001(17) -0.05(2)
C2Q 0.120(19) 0.13(2) 0.044(9) 0.000 0.000 0.116(17)
C3Q 0.041(10) 0.034(9) 0.014(6) -0.012(7) -0.007(7) 0.024(8)

loop_
_atom_type_symbol
_atom_type_description
_atom_type_scat_dispersion_real
_atom_type_scat_dispersion_imag
_atom_type_scat_source
C C 0.0033 0.0016 'International Tables Vol C Tables 4.2.6.8 and 6.1.1.4'
H H 0.0000 0.0000 'International Tables Vol C Tables 4.2.6.8 and 6.1.1.4'
N N 0.0061 0.0033 'International Tables Vol C Tables 4.2.6.8 and 6.1.1.4'
O O 0.0106 0.0060 'International Tables Vol C Tables 4.2.6.8 and 6.1.1.4'
P P 0.1023 0.0942 'International Tables Vol C Tables 4.2.6.8 and 6.1.1.4'
Co Co 0.3494 0.9721 'International Tables Vol C Tables 4.2.6.8 and 6.1.1.4'

loop_
_geom_angle_atom_site_label_1
_geom_angle_atom_site_label_2
_geom_angle_atom_site_label_3
_geom_angle
_geom_angle_site_symmetry_1
_geom_angle_site_symmetry_3
O4 Co1 O2 111.39(19) . .
O4 Co1 O3 110.1(2) . .
O2 Co1 O3 106.6(2) . .
O4 Co1 O1 113.7(2) . .
O2 Co1 O1 103.0(2) . .
O3 Co1 O1 111.7(2) . .
O5 Co2 O5 118.5(3) . 2_665
O5 Co2 O5 105.14(13) . 4_656
O5 Co2 O5 105.14(13) 2_665 4_656
O5 Co2 O5 105.14(13) . 3_566
O5 Co2 O5 105.14(13) 2_665 3_566
O5 Co2 O5 118.5(3) 4_656 3_566
O2 P1 O4 107.9(3) 6_455 .
O2 P1 O3 110.1(3) 6_455 2_665
O4 P1 O3 110.0(3) . 2_665
O2 P1 O5 109.0(3) 6_455 .
O4 P1 O5 109.0(3) . .
O3 P1 O5 110.9(3) 2_665 .
O1 P2 O1 111.6(3) 3_565 4_655
O1 P2 O1 108.44(16) 3_565 2_665
O1 P2 O1 108.44(16) 4_655 2_665
O1 P2 O1 108.44(16) 3_565 .
O1 P2 O1 108.44(16) 4_655 .
O1 P2 O1 111.6(3) 2_665 .
P2 O1 Co1 129.0(3) . .
P1 O2 Co1 141.7(3) 6 .
P1 O3 Co1 131.9(3) 2_665 .
P1 O4 Co1 124.9(3) . .
P1 O5 Co2 127.6(3) . .
C2Q C1Q C1Q 58.3(14) . 2_565
C2Q C1Q N2Q 127(2) . .
C1Q C1Q N2Q 158(3) 2_565 .
C1Q C2Q C1Q 63(3) 2_565 .
C1Q C2Q C3Q 128.3(16) 2_565 .
C1Q C2Q C3Q 112.4(13) . .
C1Q C2Q C3Q 112.4(13) 2_565 2_565
C1Q C2Q C3Q 128.3(16) . 2_565
C3Q C2Q C3Q 107.9(19) . 2_565
C2Q C3Q N3Q 118.5(12) . .

loop_
_geom_bond_atom_site_label_1
_geom_bond_atom_site_label_2
_geom_bond_distance
_geom_bond_site_symmetry_2
Co1 O4 1.936(4) .
Co1 O2 1.951(4) .
Co1 O3 1.954(4) .
Co1 O1 1.957(5) .
Co2 O5 1.963(5) .
Co2 O5 1.963(5) 2_665
Co2 O5 1.963(5) 4_656
Co2 O5 1.963(5) 3_566
P1 O2 1.514(4) 6_455
P1 O4 1.540(4) .
P1 O3 1.541(4) 2_665
P1 O5 1.541(4) .
P2 O1 1.535(4) 3_565
P2 O1 1.535(4) 4_655
P2 O1 1.535(4) 2_665
P2 O1 1.535(4) .
O2 P1 1.514(4) 6
O3 P1 1.541(4) 2_665
N2Q C1Q 1.79(5) .
N3Q C3Q 1.52(2) .
C1Q C2Q 1.41(2) .
C1Q C1Q 1.49(7) 2_565
C2Q C1Q 1.41(2) 2_565
C2Q C3Q 1.423(17) .
C2Q C3Q 1.423(17) 2_565

loop_
_geom_hbond_atom_site_label_D
_geom_hbond_atom_site_label_H
_geom_hbond_atom_site_label_A
_geom_hbond_distance_DH
_geom_hbond_distance_HA
_geom_hbond_distance_DA
_geom_hbond_angle_DHA
_geom_hbond_site_symmetry_A
N1 H1A O2 0.90 1.96 2.825(8) 161.0 3_566
N1 H1A O4 0.90 2.65 3.144(6) 115.3 7
N2Q H2QC O3 0.90 2.07 2.89(3) 151.6 8_445
N2Q H2QD O1 0.90 1.97 2.804(18) 154.2 6_455
N2Q H2QE O5 0.90 2.02 2.74(2) 136.1 .
N3Q H3QD O1 0.90 2.24 2.985(14) 139.7 6_455
N3Q H3QE O5 0.90 2.07 2.930(13) 159.2 4_556
